data_7037138
loop_
_publ_author_name
'Razborov, D. A.'
'Lukoyanov, A. N.'
'Baranov, E. V.'
'Fedushkin, I. L.'

_publ_section_title
;
 Addition of phenylacetylene to a magnesium complex of
 monoiminoacenaphtheneone (dpp-mian).
;
_journal_issue 47
_journal_name_full 'Dalton transactions (Cambridge, England : 2003)'
_journal_page_first 20532
_journal_page_last 20541
_journal_paper_doi 10.1039/c5dt03174e
_journal_volume 44
_journal_year 2015
_chemical_formula_sum 'C140 H156 Mg4 N4 O8'
_chemical_formula_weight 2119.93
_chemical_name_systematic
; 
 ? 
;
_space_group_IT_number 2
_symmetry_cell_setting triclinic
_symmetry_space_group_name_Hall '-P 1'
_symmetry_space_group_name_H-M 'P -1'
_atom_sites_solution_hydrogens geom
_atom_sites_solution_primary direct
_atom_sites_solution_secondary difmap
_audit_creation_method SHELXL-97
_audit_update_record
;
2015-08-17 deposited with the CCDC.
2015-10-26 downloaded from the CCDC.
;
_cell_angle_alpha 85.228(2)
_cell_angle_beta 84.9367(18)
_cell_angle_gamma 81.210(2)
_cell_formula_units_Z 2
_cell_length_a 15.3860(4)
_cell_length_b 18.9900(5)
_cell_length_c 20.3370(4)
_cell_measurement_reflns_used 17125
_cell_measurement_temperature 100(2)
_cell_measurement_theta_max 32.7140
_cell_measurement_theta_min 2.9416
_cell_volume 5834.7(2)
_computing_cell_refinement 'CrysAlisPro, Agilent Technologies'
_computing_data_collection 'CrysAlisPro, Agilent Technologies'
_computing_data_reduction 'CrysAlisPro, Agilent Technologies'
_computing_molecular_graphics 'SHELXTL  (Sheldrick, 2000)'
_computing_publication_material 'SHELXTL  (Sheldrick, 2000)'
_computing_structure_refinement 'SHELXL-97 (Sheldrick, 2008)'
_computing_structure_solution 'SHELXS-97 (Sheldrick, 2008)'
_diffrn_ambient_temperature 100(2)
_diffrn_measured_fraction_theta_full 0.997
_diffrn_measured_fraction_theta_max 0.997
_diffrn_measurement_device_type 'Xcalibur, Eos'
_diffrn_measurement_method '/w scans'
_diffrn_radiation_monochromator graphite
_diffrn_radiation_source 'Enhance (Mo) X-ray Source'
_diffrn_radiation_type MoK\a
_diffrn_radiation_wavelength 0.71073
_diffrn_reflns_av_R_equivalents 0.0778
_diffrn_reflns_av_sigmaI/netI 0.0879
_diffrn_reflns_limit_h_max 18
_diffrn_reflns_limit_h_min -18
_diffrn_reflns_limit_k_max 22
_diffrn_reflns_limit_k_min -22
_diffrn_reflns_limit_l_max 24
_diffrn_reflns_limit_l_min -24
_diffrn_reflns_number 82508
_diffrn_reflns_theta_full 25.00
_diffrn_reflns_theta_max 25.00
_diffrn_reflns_theta_min 2.94
_exptl_absorpt_coefficient_mu 0.093
_exptl_absorpt_correction_T_max 0.9638
_exptl_absorpt_correction_T_min 0.9551
_exptl_absorpt_correction_type multi-scan
_exptl_absorpt_process_details
;
SCALE3 ABSPACK, CrysAlisPro, Agilent Technologies (2012) 
;
_exptl_crystal_colour green
_exptl_crystal_density_diffrn 1.207
_exptl_crystal_density_method 'not measured'
_exptl_crystal_description prism
_exptl_crystal_F_000 2272
_exptl_crystal_size_max 0.50
_exptl_crystal_size_mid 0.45
_exptl_crystal_size_min 0.40
_refine_diff_density_max 0.778
_refine_diff_density_min -0.453
_refine_diff_density_rms 0.062
_refine_ls_extinction_method none
_refine_ls_goodness_of_fit_ref 1.080
_refine_ls_hydrogen_treatment constr
_refine_ls_matrix_type full
_refine_ls_number_parameters 1410
_refine_ls_number_reflns 20491
_refine_ls_number_restraints 96
_refine_ls_restrained_S_all 1.122
_refine_ls_R_factor_all 0.1281
_refine_ls_R_factor_gt 0.0828
_refine_ls_shift/su_max 0.001
_refine_ls_shift/su_mean 0.000
_refine_ls_structure_factor_coef Fsqd
_refine_ls_weighting_details 'calc w=1/[\s^2^(Fo^2^)+(0.0876P)^2^+3.4358P] where P=(Fo^2^+2Fc^2^)/3'
_refine_ls_weighting_scheme calc
_refine_ls_wR_factor_gt 0.1943
_refine_ls_wR_factor_ref 0.2216
_reflns_number_gt 13012
_reflns_number_total 20491
_reflns_threshold_expression >2sigma(I)
_cod_data_source_file c5dt03174e2.cif
_cod_data_source_block mgqian
_cod_depositor_comments
;
The following automatic conversions were performed:

'_symmetry_cell_setting' value 'Triclinic' changed to 'triclinic'
according to
/usr/data/users/saulius/crontab/automatic-downloads/rss-feeds/RSC/lib/dictionaries/cif_core.dic
dictionary named 'cif_core.dic' version 2.4.2 from 2011-04-26.

Automatic conversion script
Id: cif_fix_values 3271 2015-04-21 07:52:19Z andrius 

 Adding full bibliography for 7037137--7037142.cif.
;
_cod_original_sg_symbol_H-M P-1
_cod_database_code 7037138

loop_
_symmetry_equiv_pos_as_xyz
'x, y, z'
'-x, -y, -z'

loop_
_atom_site_label
_atom_site_type_symbol
_atom_site_fract_x
_atom_site_fract_y
_atom_site_fract_z
_atom_site_U_iso_or_equiv
_atom_site_adp_type
_atom_site_occupancy
_atom_site_symmetry_multiplicity
_atom_site_calc_flag
_atom_site_refinement_flags
_atom_site_disorder_assembly
_atom_site_disorder_group
Mg1 Mg 0.20067(5) 0.24001(5) -0.83550(4) 0.0289(2) Uani 1 1 d . . .
Mg2 Mg 0.34306(6) 0.11650(4) -0.78088(4) 0.0281(2) Uani 1 1 d . . .
Mg3 Mg 0.13578(6) 0.13431(5) -0.71736(4) 0.0338(2) Uani 1 1 d . . .
Mg4 Mg 0.26786(6) 0.23428(5) -0.68251(4) 0.0306(2) Uani 1 1 d . . .
O1 O 0.32292(11) 0.22388(9) -0.77718(8) 0.0282(4) Uani 1 1 d . . .
O2 O 0.25812(11) 0.12882(9) -0.68129(8) 0.0316(4) Uani 1 1 d . . .
O3 O 0.22214(11) 0.13121(9) -0.81681(8) 0.0309(4) Uani 1 1 d . . .
O4 O 0.13919(11) 0.24079(9) -0.74172(8) 0.0321(4) Uani 1 1 d . . .
N1 N 0.26103(14) 0.32247(11) -0.88245(12) 0.0330(6) Uani 1 1 d . . .
N2 N 0.39112(14) 0.02123(11) -0.73494(10) 0.0294(5) Uani 1 1 d . . .
N3 N 0.08238(14) 0.05723(12) -0.75792(10) 0.0335(6) Uani 1 1 d . . .
N4 N 0.19037(14) 0.31639(13) -0.63781(11) 0.0397(6) Uani 1 1 d . . .
C1 C 0.36860(16) 0.27882(13) -0.80328(13) 0.0266(6) Uani 1 1 d U . .
C2 C 0.33543(17) 0.32761(14) -0.85238(14) 0.0329(7) Uani 1 1 d U . .
C3 C 0.39711(19) 0.38207(16) -0.86459(16) 0.0446(8) Uani 1 1 d . . .
C4 C 0.46801(18) 0.35697(15) -0.82510(15) 0.0382(7) Uani 1 1 d . . .
C5 C 0.45399(16) 0.29266(14) -0.78717(13) 0.0293(7) Uani 1 1 d . . .
C6 C 0.51870(18) 0.26115(15) -0.74685(14) 0.0351(7) Uani 1 1 d . . .
H6A H 0.5127 0.2176 -0.7215 0.042 Uiso 1 1 calc R . .
C7 C 0.59491(19) 0.29511(18) -0.74382(15) 0.0458(9) Uani 1 1 d . . .
H7A H 0.6398 0.2726 -0.7167 0.055 Uiso 1 1 calc R . .
C8 C 0.60597(19) 0.35863(19) -0.77834(16) 0.0530(9) Uani 1 1 d . . .
H8A H 0.6566 0.3803 -0.7738 0.064 Uiso 1 1 calc R . .
C9 C 0.5405(2) 0.39208(18) -0.82139(17) 0.0542(9) Uani 1 1 d . . .
C10 C 0.5394(3) 0.4579(2) -0.8601(2) 0.0918(13) Uani 1 1 d . . .
H10A H 0.5876 0.4839 -0.8608 0.110 Uiso 1 1 calc R . .
C11 C 0.4697(3) 0.4839(2) -0.8961(2) 0.0973(14) Uani 1 1 d U . .
H11A H 0.4697 0.5290 -0.9200 0.117 Uiso 1 1 calc R . .
C12 C 0.3967(2) 0.44692(18) -0.8997(2) 0.0739(12) Uani 1 1 d . . .
H12A H 0.3493 0.4665 -0.9257 0.089 Uiso 1 1 calc R . .
C13 C 0.24166(18) 0.37147(14) -0.93880(15) 0.0383(8) Uani 1 1 d . . .
C14 C 0.1628(2) 0.42160(15) -0.93556(16) 0.0433(8) Uani 1 1 d . . .
C15 C 0.1432(2) 0.46824(17) -0.98992(16) 0.0498(9) Uani 1 1 d . . .
H15A H 0.0906 0.5017 -0.9877 0.060 Uiso 1 1 calc R . .
C16 C 0.1984(2) 0.46719(17) -1.04731(18) 0.0543(10) Uani 1 1 d . . .
H16A H 0.1842 0.5003 -1.0838 0.065 Uiso 1 1 calc R . .
C17 C 0.2742(2) 0.41778(16) -1.05147(17) 0.0491(9) Uani 1 1 d . . .
H17A H 0.3114 0.4167 -1.0913 0.059 Uiso 1 1 calc R . .
C18 C 0.29699(19) 0.36946(15) -0.99815(16) 0.0429(8) Uani 1 1 d . . .
C19 C 0.1033(2) 0.42561(18) -0.87157(17) 0.0519(9) Uani 1 1 d . . .
H19A H 0.1044 0.3759 -0.8509 0.062 Uiso 1 1 calc R . .
C20 C 0.0065(2) 0.4563(2) -0.88132(18) 0.0596(10) Uani 1 1 d . . .
H20A H -0.0170 0.4278 -0.9116 0.089 Uiso 1 1 calc R . .
H20B H 0.0030 0.5059 -0.9000 0.089 Uiso 1 1 calc R . .
H20C H -0.0282 0.4549 -0.8385 0.089 Uiso 1 1 calc R . .
C21 C 0.1395(2) 0.4690(2) -0.8232(2) 0.0722(12) Uani 1 1 d . . .
H21A H 0.1995 0.4471 -0.8143 0.108 Uiso 1 1 calc R . .
H21B H 0.1018 0.4698 -0.7818 0.108 Uiso 1 1 calc R . .
H21C H 0.1403 0.5179 -0.8425 0.108 Uiso 1 1 calc R . .
C22 C 0.37984(19) 0.31423(15) -1.00752(16) 0.0438(8) Uani 1 1 d . . .
H22A H 0.3934 0.2907 -0.9630 0.053 Uiso 1 1 calc R . .
C23 C 0.3630(2) 0.25666(17) -1.05089(15) 0.0497(9) Uani 1 1 d . . .
H23A H 0.3121 0.2348 -1.0313 0.075 Uiso 1 1 calc R . .
H23B H 0.4152 0.2200 -1.0539 0.075 Uiso 1 1 calc R . .
H23C H 0.3510 0.2782 -1.0953 0.075 Uiso 1 1 calc R . .
C24 C 0.4617(2) 0.3481(2) -1.0371(2) 0.0740(13) Uani 1 1 d . . .
H24A H 0.4723 0.3847 -1.0088 0.111 Uiso 1 1 calc R . .
H24B H 0.4510 0.3699 -1.0816 0.111 Uiso 1 1 calc R . .
H24C H 0.5134 0.3110 -1.0397 0.111 Uiso 1 1 calc R . .
C25 C 0.28223(17) 0.06246(14) -0.64810(12) 0.0319(6) Uani 1 1 d . . .
C26 C 0.34479(18) 0.01030(14) -0.67556(12) 0.0316(7) Uani 1 1 d . . .
C27 C 0.35001(19) -0.05450(16) -0.62821(13) 0.0386(7) Uani 1 1 d . . .
C28 C 0.29623(18) -0.03341(16) -0.57107(12) 0.0371(7) Uani 1 1 d . . .
C29 C 0.25455(17) 0.03864(15) -0.58073(12) 0.0358(7) Uani 1 1 d . . .
C30 C 0.20241(18) 0.06789(18) -0.52813(13) 0.0439(8) Uani 1 1 d . . .
H30A H 0.1741 0.1160 -0.5321 0.053 Uiso 1 1 calc R . .
C31 C 0.19162(19) 0.02531(19) -0.46808(13) 0.0531(9) Uani 1 1 d . . .
H31A H 0.1570 0.0462 -0.4317 0.064 Uiso 1 1 calc R . .
C32 C 0.22944(19) -0.04522(19) -0.46053(14) 0.0536(9) Uani 1 1 d . . .
H32A H 0.2194 -0.0724 -0.4199 0.064 Uiso 1 1 calc R . .
C33 C 0.28426(19) -0.07777(17) -0.51424(13) 0.0454(8) Uani 1 1 d . . .
C34 C 0.3251(2) -0.14969(18) -0.51679(14) 0.0512(8) Uani 1 1 d . . .
H34A H 0.3180 -0.1825 -0.4795 0.061 Uiso 1 1 calc R . .
C35 C 0.3749(2) -0.17242(17) -0.57263(14) 0.0485(8) Uani 1 1 d . . .
H35A H 0.4008 -0.2211 -0.5735 0.058 Uiso 1 1 calc R . .
C36 C 0.3889(2) -0.12448(16) -0.62955(14) 0.0425(8) Uani 1 1 d . . .
H36A H 0.4244 -0.1408 -0.6675 0.051 Uiso 1 1 calc R . .
C37 C 0.46927(19) -0.02763(15) -0.74991(13) 0.0342(7) Uani 1 1 d . . .
C38 C 0.4768(2) -0.06340(15) -0.80919(14) 0.0381(8) Uani 1 1 d . . .
C39 C 0.5551(2) -0.10723(18) -0.82663(17) 0.0552(10) Uani 1 1 d . . .
H39A H 0.5606 -0.1305 -0.8667 0.066 Uiso 1 1 calc R . .
C40 C 0.6253(3) -0.1178(2) -0.78668(19) 0.0657(11) Uani 1 1 d . . .
H40A H 0.6776 -0.1490 -0.7988 0.079 Uiso 1 1 calc R . .
C41 C 0.6187(2) -0.08258(17) -0.72932(17) 0.0518(9) Uani 1 1 d . . .
H41A H 0.6671 -0.0894 -0.7024 0.062 Uiso 1 1 calc R . .
C42 C 0.5418(2) -0.03697(16) -0.71020(14) 0.0395(8) Uani 1 1 d . . .
C43 C 0.4000(2) -0.05418(16) -0.85259(13) 0.0397(8) Uani 1 1 d . . .
H43A H 0.3724 -0.0030 -0.8525 0.048 Uiso 1 1 calc R . .
C44 C 0.4258(3) -0.07000(19) -0.92482(15) 0.0569(10) Uani 1 1 d . . .
H44A H 0.4730 -0.0428 -0.9426 0.085 Uiso 1 1 calc R . .
H44B H 0.3744 -0.0561 -0.9508 0.085 Uiso 1 1 calc R . .
H44C H 0.4466 -0.1212 -0.9274 0.085 Uiso 1 1 calc R . .
C45 C 0.3299(2) -0.09908(17) -0.82237(16) 0.0490(9) Uani 1 1 d . . .
H45A H 0.3138 -0.0878 -0.7763 0.074 Uiso 1 1 calc R . .
H45B H 0.3535 -0.1499 -0.8238 0.074 Uiso 1 1 calc R . .
H45C H 0.2776 -0.0882 -0.8477 0.074 Uiso 1 1 calc R . .
C46 C 0.5427(2) 0.00385(18) -0.64897(14) 0.0476(8) Uani 1 1 d . . .
H46A H 0.4811 0.0266 -0.6365 0.057 Uiso 1 1 calc R . .
C47 C 0.5766(3) -0.0453(2) -0.58996(18) 0.0813(12) Uani 1 1 d U . .
H47A H 0.5445 -0.0864 -0.5835 0.122 Uiso 1 1 calc R . .
H47B H 0.5673 -0.0188 -0.5500 0.122 Uiso 1 1 calc R . .
H47C H 0.6397 -0.0620 -0.5987 0.122 Uiso 1 1 calc R . .
C48 C 0.6011(2) 0.06268(17) -0.66286(16) 0.0490(9) Uani 1 1 d . . .
H48A H 0.5776 0.0968 -0.6981 0.073 Uiso 1 1 calc R . .
H48B H 0.6613 0.0414 -0.6768 0.073 Uiso 1 1 calc R . .
H48C H 0.6016 0.0876 -0.6226 0.073 Uiso 1 1 calc R . .
C49 C 0.18830(16) 0.08024(13) -0.84964(12) 0.0262(6) Uani 1 1 d . . .
C50 C 0.12111(17) 0.04540(14) -0.82072(12) 0.0290(6) Uani 1 1 d . . .
C51 C 0.09783(17) -0.00053(14) -0.87091(12) 0.0272(6) Uani 1 1 d . . .
C52 C 0.15424(17) 0.01208(13) -0.92838(12) 0.0256(6) Uani 1 1 d . . .
C53 C 0.20941(17) 0.06342(13) -0.91739(12) 0.0261(6) Uani 1 1 d . . .
C54 C 0.26355(18) 0.08451(14) -0.97045(12) 0.0304(7) Uani 1 1 d . . .
H54A H 0.3010 0.1189 -0.9657 0.037 Uiso 1 1 calc R . .
C55 C 0.26370(18) 0.05499(15) -1.03251(12) 0.0333(7) Uani 1 1 d . . .
H55A H 0.3013 0.0703 -1.0687 0.040 Uiso 1 1 calc R . .
C56 C 0.21100(19) 0.00504(15) -1.04154(12) 0.0345(7) Uani 1 1 d . . .
H56A H 0.2135 -0.0145 -1.0833 0.041 Uiso 1 1 calc R . .
C57 C 0.15280(18) -0.01759(14) -0.98865(12) 0.0282(6) Uani 1 1 d . . .
C58 C 0.09143(18) -0.06677(14) -0.98936(12) 0.0320(7) Uani 1 1 d . . .
H58A H 0.0890 -0.0909 -1.0281 0.038 Uiso 1 1 calc R . .
C59 C 0.03610(19) -0.07943(14) -0.93466(12) 0.0315(7) Uani 1 1 d . . .
H59A H -0.0047 -0.1118 -0.9369 0.038 Uiso 1 1 calc R . .
C60 C 0.03704(18) -0.04628(14) -0.87478(12) 0.0310(7) Uani 1 1 d . . .
H60A H -0.0033 -0.0554 -0.8381 0.037 Uiso 1 1 calc R . .
C61 C 0.01363(17) 0.01498(16) -0.73592(12) 0.0368(7) Uani 1 1 d . . .
C62 C 0.03432(19) -0.05714(16) -0.71099(12) 0.0396(7) Uani 1 1 d . . .
C63 C -0.0339(2) -0.09811(18) -0.69378(13) 0.0489(8) Uani 1 1 d . . .
H63A H -0.0200 -0.1463 -0.6770 0.059 Uiso 1 1 calc R . .
C64 C -0.1204(2) -0.06962(18) -0.70088(14) 0.0529(8) Uani 1 1 d . . .
H64A H -0.1656 -0.0987 -0.6909 0.063 Uiso 1 1 calc R . .
C65 C -0.1420(2) 0.00173(19) -0.72269(13) 0.0490(8) Uani 1 1 d . . .
H65A H -0.2022 0.0214 -0.7261 0.059 Uiso 1 1 calc R . .
C66 C -0.07561(19) 0.04537(16) -0.73988(12) 0.0398(7) Uani 1 1 d . . .
C67 C 0.12824(19) -0.09410(16) -0.70282(13) 0.0410(7) Uani 1 1 d . . .
H67A H 0.1696 -0.0592 -0.7182 0.049 Uiso 1 1 calc R . .
C68 C 0.1419(2) -0.11767(18) -0.63066(14) 0.0512(9) Uani 1 1 d . . .
H68A H 0.1300 -0.0759 -0.6042 0.077 Uiso 1 1 calc R . .
H68B H 0.2029 -0.1406 -0.6268 0.077 Uiso 1 1 calc R . .
H68C H 0.1015 -0.1516 -0.6145 0.077 Uiso 1 1 calc R . .
C69 C 0.1522(2) -0.15958(17) -0.74403(14) 0.0540(9) Uani 1 1 d . . .
H69A H 0.2147 -0.1788 -0.7409 0.081 Uiso 1 1 calc R . .
H69B H 0.1414 -0.1455 -0.7904 0.081 Uiso 1 1 calc R . .
H69C H 0.1159 -0.1962 -0.7271 0.081 Uiso 1 1 calc R . .
C70 C -0.10423(18) 0.12245(17) -0.76269(13) 0.0399(7) Uani 1 1 d . . .
H70A H -0.0513 0.1475 -0.7649 0.048 Uiso 1 1 calc R . .
C71 C -0.17554(19) 0.16199(19) -0.71612(15) 0.0501(9) Uani 1 1 d . . .
H71A H -0.1567 0.1558 -0.6709 0.075 Uiso 1 1 calc R . .
H71B H -0.2308 0.1425 -0.7171 0.075 Uiso 1 1 calc R . .
H71C H -0.1847 0.2129 -0.7305 0.075 Uiso 1 1 calc R . .
C72 C -0.1359(2) 0.12833(19) -0.83245(14) 0.0519(9) Uani 1 1 d . . .
H72A H -0.0894 0.1046 -0.8626 0.078 Uiso 1 1 calc R . .
H72B H -0.1497 0.1788 -0.8477 0.078 Uiso 1 1 calc R . .
H72C H -0.1889 0.1054 -0.8317 0.078 Uiso 1 1 calc R . .
C73 C 0.08671(17) 0.30145(15) -0.71636(14) 0.0359(7) Uani 1 1 d . . .
C74 C 0.11301(17) 0.33597(16) -0.66568(15) 0.0428(8) Uani 1 1 d . . .
C75 C 0.03731(19) 0.39206(18) -0.64723(17) 0.0574(9) Uani 1 1 d . . .
C76 C -0.02934(19) 0.38687(19) -0.68934(17) 0.0601(9) Uani 1 1 d . . .
C77 C -0.00139(18) 0.33081(16) -0.73274(15) 0.0441(8) Uani 1 1 d . . .
C78 C -0.06131(18) 0.31724(17) -0.77459(16) 0.0498(9) Uani 1 1 d . . .
H78A H -0.0464 0.2797 -0.8035 0.060 Uiso 1 1 calc R . .
C79 C -0.1453(2) 0.3596(2) -0.77433(19) 0.0687(11) Uani 1 1 d . . .
H79A H -0.1853 0.3507 -0.8046 0.082 Uiso 1 1 calc R . .
C80 C -0.1715(2) 0.4129(2) -0.7325(2) 0.0830(12) Uani 1 1 d . . .
H80A H -0.2289 0.4396 -0.7333 0.100 Uiso 1 1 calc R . .
C81 C -0.1112(2) 0.4281(2) -0.6870(2) 0.0793(12) Uani 1 1 d . . .
C82 C -0.1288(2) 0.4777(2) -0.6370(2) 0.0894(13) Uani 1 1 d U . .
H82A H -0.1849 0.5064 -0.6321 0.107 Uiso 1 1 calc R . .
C83 C -0.0651(3) 0.4838(2) -0.5963(2) 0.0857(12) Uani 1 1 d U . .
H83A H -0.0783 0.5175 -0.5635 0.103 Uiso 1 1 calc R . .
C84 C 0.0202(2) 0.4423(2) -0.6004(2) 0.0781(11) Uani 1 1 d U . .
H84A H 0.0637 0.4487 -0.5720 0.094 Uiso 1 1 calc R . .
C85 C 0.21292(17) 0.35886(16) -0.58783(15) 0.0420(8) Uani 1 1 d . . .
C86 C 0.24701(19) 0.42362(16) -0.60667(16) 0.0482(8) Uani 1 1 d . . .
C87 C 0.2764(2) 0.45984(17) -0.55774(18) 0.0579(9) Uani 1 1 d . . .
H87A H 0.2997 0.5029 -0.5703 0.069 Uiso 1 1 calc R . .
C88 C 0.2730(2) 0.43584(19) -0.49306(18) 0.0624(10) Uani 1 1 d . . .
H88A H 0.2949 0.4610 -0.4611 0.075 Uiso 1 1 calc R . .
C89 C 0.2369(2) 0.37378(19) -0.47424(17) 0.0616(10) Uani 1 1 d . . .
H89A H 0.2329 0.3572 -0.4288 0.074 Uiso 1 1 calc R . .
C90 C 0.20626(19) 0.33524(18) -0.52075(15) 0.0519(8) Uani 1 1 d . . .
C91 C 0.2526(2) 0.45569(16) -0.67721(18) 0.0540(9) Uani 1 1 d . . .
H91A H 0.2261 0.4247 -0.7050 0.065 Uiso 1 1 calc R . .
C92 C 0.3474(2) 0.45816(19) -0.7049(2) 0.0658(12) Uani 1 1 d . . .
H92A H 0.3803 0.4097 -0.7033 0.099 Uiso 1 1 calc R . .
H92B H 0.3751 0.4881 -0.6784 0.099 Uiso 1 1 calc R . .
H92C H 0.3478 0.4783 -0.7509 0.099 Uiso 1 1 calc R . .
C93 C 0.1997(3) 0.5310(2) -0.6837(2) 0.0762(12) Uani 1 1 d . . .
H93A H 0.1377 0.5289 -0.6689 0.114 Uiso 1 1 calc R . .
H93B H 0.2040 0.5498 -0.7300 0.114 Uiso 1 1 calc R . .
H93C H 0.2237 0.5624 -0.6563 0.114 Uiso 1 1 calc R . .
C94 C 0.1644(2) 0.2694(2) -0.49557(16) 0.0698(10) Uani 1 1 d . . .
H94A H 0.1661 0.2392 -0.5338 0.084 Uiso 1 1 calc R . .
C95 C 0.2110(3) 0.2226(2) -0.44034(17) 0.0881(12) Uani 1 1 d . . .
H95A H 0.2743 0.2130 -0.4531 0.132 Uiso 1 1 calc R . .
H95B H 0.1870 0.1774 -0.4332 0.132 Uiso 1 1 calc R . .
H95C H 0.2013 0.2475 -0.3994 0.132 Uiso 1 1 calc R . .
C96 C 0.0666(2) 0.2909(2) -0.4719(2) 0.0835(11) Uani 1 1 d U . .
H96A H 0.0364 0.3212 -0.5068 0.125 Uiso 1 1 calc R . .
H96B H 0.0627 0.3173 -0.4321 0.125 Uiso 1 1 calc R . .
H96C H 0.0386 0.2479 -0.4617 0.125 Uiso 1 1 calc R . .
O1S O 0.11548(12) 0.23500(10) -0.91063(9) 0.0347(5) Uani 1 1 d . . .
O2S O 0.45308(12) 0.11872(10) -0.85005(8) 0.0337(5) Uani 1 1 d . . .
O3S O 0.04472(12) 0.14051(11) -0.63339(9) 0.0464(5) Uani 1 1 d . . .
O4S O 0.37040(12) 0.22810(10) -0.62164(9) 0.0353(5) Uani 1 1 d . . .
C1S C 0.12500(18) 0.25521(16) -0.98110(13) 0.0368(7) Uani 1 1 d . . .
H1SA H 0.1485 0.2132 -1.0064 0.044 Uiso 1 1 calc R . .
H1SB H 0.1650 0.2916 -0.9906 0.044 Uiso 1 1 calc R . .
C2S C 0.0313(2) 0.28569(18) -0.99842(16) 0.0489(9) Uani 1 1 d . . .
H2SA H 0.0209 0.2739 -1.0433 0.059 Uiso 1 1 calc R . .
H2SB H 0.0205 0.3382 -0.9963 0.059 Uiso 1 1 calc R . .
C3S C -0.02788(18) 0.24927(16) -0.94547(14) 0.0383(7) Uani 1 1 d . . .
H3SA H -0.0644 0.2848 -0.9178 0.046 Uiso 1 1 calc R . .
H3SB H -0.0670 0.2220 -0.9660 0.046 Uiso 1 1 calc R . .
C4S C 0.03711(17) 0.20011(15) -0.90521(13) 0.0330(7) Uani 1 1 d . . .
H4SA H 0.0136 0.1944 -0.8585 0.040 Uiso 1 1 calc R . .
H4SB H 0.0504 0.1525 -0.9233 0.040 Uiso 1 1 calc R . .
C5S C 0.44829(19) 0.15683(15) -0.91403(13) 0.0352(7) Uani 1 1 d . . .
H5SA H 0.3954 0.1938 -0.9147 0.042 Uiso 1 1 calc R . .
H5SB H 0.4457 0.1237 -0.9487 0.042 Uiso 1 1 calc R . .
C6S C 0.53225(19) 0.19104(16) -0.92517(14) 0.0389(8) Uani 1 1 d . . .
H6SA H 0.5230 0.2392 -0.9082 0.047 Uiso 1 1 calc R . .
H6SB H 0.5525 0.1948 -0.9727 0.047 Uiso 1 1 calc R . .
C7S C 0.5980(2) 0.13970(18) -0.88584(16) 0.0532(10) Uani 1 1 d . . .
H7SA H 0.6409 0.1111 -0.9159 0.064 Uiso 1 1 calc R . .
H7SB H 0.6306 0.1663 -0.8588 0.064 Uiso 1 1 calc R . .
C8S C 0.5455(2) 0.0938(2) -0.84364(18) 0.0645(11) Uani 1 1 d . . .
H8SA H 0.5603 0.0441 -0.8567 0.077 Uiso 1 1 calc R . .
H8SB H 0.5589 0.0945 -0.7970 0.077 Uiso 1 1 calc R . .
C9S C 0.0177(2) 0.07724(18) -0.59540(13) 0.0483(8) Uani 1 1 d . . .
H9SA H 0.0690 0.0395 -0.5897 0.058 Uiso 1 1 calc R . .
H9SB H -0.0270 0.0579 -0.6180 0.058 Uiso 1 1 calc R . .
C10S C -0.0209(2) 0.1035(2) -0.52905(15) 0.0605(9) Uani 1 1 d U . .
H10B H 0.0259 0.1060 -0.4993 0.073 Uiso 1 1 calc R . .
H10C H -0.0627 0.0726 -0.5071 0.073 Uiso 1 1 calc R . .
C11S C -0.0678(2) 0.1774(2) -0.54933(15) 0.0623(9) Uani 1 1 d U . .
H11B H -0.0744 0.2090 -0.5123 0.075 Uiso 1 1 calc R . .
H11C H -0.1269 0.1748 -0.5639 0.075 Uiso 1 1 calc R . .
C12S C -0.0069(2) 0.20453(18) -0.60700(15) 0.0547(9) Uani 1 1 d . . .
H12B H -0.0421 0.2324 -0.6414 0.066 Uiso 1 1 calc R . .
H12C H 0.0322 0.2352 -0.5911 0.066 Uiso 1 1 calc R . .
C13S C 0.41860(17) 0.28326(14) -0.60153(14) 0.0360(7) Uani 1 1 d . . .
H13A H 0.3820 0.3129 -0.5687 0.043 Uiso 1 1 calc R . .
H13B H 0.4360 0.3146 -0.6402 0.043 Uiso 1 1 calc R . .
C14S C 0.49834(19) 0.24161(15) -0.57165(15) 0.0405(8) Uani 1 1 d . . .
H14A H 0.5229 0.2702 -0.5412 0.049 Uiso 1 1 calc R . .
H14B H 0.5448 0.2254 -0.6062 0.049 Uiso 1 1 calc R . .
C15S C 0.4605(2) 0.17875(18) -0.53438(15) 0.0485(8) Uani 1 1 d . . .
H15B H 0.5069 0.1369 -0.5285 0.058 Uiso 1 1 calc R . .
H15C H 0.4325 0.1917 -0.4905 0.058 Uiso 1 1 calc R . .
C16S C 0.3925(2) 0.16362(17) -0.57937(16) 0.0524(9) Uani 1 1 d . . .
H16B H 0.4172 0.1232 -0.6064 0.063 Uiso 1 1 calc R . .
H16C H 0.3393 0.1512 -0.5527 0.063 Uiso 1 1 calc R . .
C1Q C 0.30948(17) 0.64301(11) 0.49165(14) 0.0729(12) Uani 1 1 d G . .
C2Q C 0.3023(2) 0.63087(14) 0.56013(14) 0.1088(18) Uani 1 1 d G . .
H2QA H 0.2472 0.6435 0.5844 0.131 Uiso 1 1 calc R . .
C3Q C 0.3757(3) 0.60028(16) 0.59312(15) 0.134(2) Uani 1 1 d GU . .
H3QA H 0.3708 0.5920 0.6399 0.161 Uiso 1 1 calc R . .
C4Q C 0.4563(2) 0.58182(15) 0.5576(2) 0.134(2) Uani 1 1 d GU . .
H4QA H 0.5065 0.5609 0.5802 0.161 Uiso 1 1 calc R . .
C5Q C 0.46347(16) 0.59395(14) 0.4892(2) 0.1176(19) Uani 1 1 d GU . .
H5QA H 0.5185 0.5813 0.4649 0.141 Uiso 1 1 calc R . .
C6Q C 0.39006(19) 0.62454(13) 0.45616(15) 0.0875(14) Uani 1 1 d G . .
H6QA H 0.3950 0.6328 0.4094 0.105 Uiso 1 1 calc R . .
C7Q C 0.2323(4) 0.6743(3) 0.4553(3) 0.142(2) Uani 1 1 d . . .
H7QA H 0.1783 0.6634 0.4807 0.213 Uiso 1 1 calc R . .
H7QB H 0.2369 0.6540 0.4121 0.213 Uiso 1 1 calc R . .
H7QC H 0.2306 0.7262 0.4488 0.213 Uiso 1 1 calc R . .
C8Q C 0.5703(2) -0.3194(2) 0.30775(17) 0.0579(14) Uani 0.570(3) 1 d PG A 1
C9Q C 0.5175(3) -0.28223(19) 0.2604(2) 0.0719(19) Uani 0.570(3) 1 d PG A 1
H9QA H 0.5097 -0.2315 0.2563 0.086 Uiso 0.570(3) 1 calc PR A 1
C10Q C 0.4763(3) -0.3193(3) 0.2192(2) 0.0719(17) Uani 0.570(3) 1 d PG A 1
H10D H 0.4402 -0.2939 0.1868 0.086 Uiso 0.570(3) 1 calc PR A 1
C11Q C 0.4877(4) -0.3935(3) 0.2252(2) 0.0843(19) Uani 0.570(3) 1 d PG A 1
H11D H 0.4595 -0.4189 0.1970 0.101 Uiso 0.570(3) 1 calc PR A 1
C12Q C 0.5405(4) -0.4307(2) 0.2726(3) 0.104(2) Uani 0.570(3) 1 d PG A 1
H12D H 0.5483 -0.4814 0.2767 0.124 Uiso 0.570(3) 1 calc PR A 1
C13Q C 0.5817(3) -0.3936(2) 0.3138(2) 0.0755(19) Uani 0.570(3) 1 d PG A 1
H13C H 0.6178 -0.4190 0.3462 0.091 Uiso 0.570(3) 1 calc PR A 1
C14Q C 0.6159(6) -0.2803(5) 0.3509(4) 0.099(2) Uani 0.570(3) 1 d P A 1
H14C H 0.6063 -0.2987 0.3970 0.148 Uiso 0.570(3) 1 calc PR A 1
H14D H 0.5924 -0.2293 0.3466 0.148 Uiso 0.570(3) 1 calc PR A 1
H14E H 0.6793 -0.2869 0.3376 0.148 Uiso 0.570(3) 1 calc PR A 1
C8R C 0.4878(3) -0.3438(3) 0.2612(2) 0.0579(14) Uani 0.430(3) 1 d PG A 2
C9R C 0.5245(4) -0.4142(3) 0.2763(3) 0.0719(19) Uani 0.430(3) 1 d PG A 2
H9R H 0.4898 -0.4515 0.2761 0.086 Uiso 0.430(3) 1 calc PR A 2
C10R C 0.6120(4) -0.4301(3) 0.2915(3) 0.0719(17) Uani 0.430(3) 1 d PG A 2
H10R H 0.6371 -0.4782 0.3018 0.086 Uiso 0.430(3) 1 calc PR A 2
C11R C 0.6628(3) -0.3755(4) 0.2917(3) 0.0843(19) Uani 0.430(3) 1 d PG A 2
H11R H 0.7225 -0.3863 0.3022 0.101 Uiso 0.430(3) 1 calc PR A 2
C12R C 0.6261(4) -0.3051(3) 0.2767(3) 0.104(2) Uani 0.430(3) 1 d PG A 2
H12R H 0.6608 -0.2678 0.2768 0.124 Uiso 0.430(3) 1 calc PR A 2
C13R C 0.5386(4) -0.2892(3) 0.2614(3) 0.0755(19) Uani 0.430(3) 1 d PG A 2
H13R H 0.5135 -0.2411 0.2511 0.091 Uiso 0.430(3) 1 calc PR A 2
C14R C 0.3950(8) -0.3295(6) 0.2389(6) 0.099(2) Uani 0.430(3) 1 d P A 2
H14F H 0.3680 -0.2810 0.2489 0.148 Uiso 0.430(3) 1 calc PR A 2
H14G H 0.3599 -0.3641 0.2623 0.148 Uiso 0.430(3) 1 calc PR A 2
H14H H 0.3970 -0.3341 0.1912 0.148 Uiso 0.430(3) 1 calc PR A 2
C15Q C -0.2716(2) 0.31123(18) -0.99459(14) 0.0531(14) Uani 0.527(2) 1 d PGD B 1
C16Q C -0.2857(3) 0.36991(16) -1.04001(17) 0.0462(13) Uani 0.527(2) 1 d PG B 1
H16D H -0.3002 0.4166 -1.0250 0.055 Uiso 0.527(2) 1 calc PR B 1
C17Q C -0.2785(3) 0.3602(2) -1.10738(16) 0.0637(16) Uani 0.527(2) 1 d PG B 1
H17B H -0.2882 0.4003 -1.1384 0.076 Uiso 0.527(2) 1 calc PR B 1
C18Q C -0.2573(3) 0.2919(3) -1.12933(15) 0.0617(15) Uani 0.527(2) 1 d PG B 1
H18A H -0.2524 0.2853 -1.1754 0.074 Uiso 0.527(2) 1 calc PR B 1
C19Q C -0.2432(3) 0.2332(2) -1.0839(2) 0.0627(16) Uani 0.527(2) 1 d PG B 1
H19B H -0.2287 0.1865 -1.0989 0.075 Uiso 0.527(2) 1 calc PR B 1
C20Q C -0.2504(3) 0.24287(16) -1.01655(18) 0.0551(15) Uani 0.527(2) 1 d PG B 1
H20D H -0.2408 0.2028 -0.9855 0.066 Uiso 0.527(2) 1 calc PR B 1
C21Q C -0.2791(6) 0.3209(4) -0.9219(3) 0.081(2) Uani 0.527(2) 1 d PD B 1
H21D H -0.2480 0.3602 -0.9136 0.122 Uiso 0.527(2) 1 calc PR B 1
H21E H -0.2528 0.2768 -0.8982 0.122 Uiso 0.527(2) 1 calc PR B 1
H21F H -0.3414 0.3321 -0.9063 0.122 Uiso 0.527(2) 1 calc PR B 1
C22Q C 0.1550(3) 0.3267(2) -1.1870(3) 0.132(3) Uani 0.555(3) 1 d PGDU C 1
C23Q C 0.0721(4) 0.3545(3) -1.2076(3) 0.136(3) Uani 0.555(3) 1 d PG C 1
H23D H 0.0601 0.4032 -1.2233 0.163 Uiso 0.555(3) 1 calc PR C 1
C24Q C 0.0069(3) 0.3110(4) -1.2052(3) 0.162(4) Uani 0.555(3) 1 d PG C 1
H24D H -0.0498 0.3300 -1.2193 0.195 Uiso 0.555(3) 1 calc PR C 1
C25Q C 0.0245(4) 0.2396(3) -1.1823(3) 0.115(2) Uani 0.555(3) 1 d PGU C 1
H25A H -0.0201 0.2099 -1.1806 0.138 Uiso 0.555(3) 1 calc PR C 1
C26Q C 0.1074(4) 0.2118(2) -1.1617(3) 0.090(2) Uani 0.555(3) 1 d PG C 1
H26A H 0.1194 0.1630 -1.1460 0.108 Uiso 0.555(3) 1 calc PR C 1
C27Q C 0.1726(3) 0.2553(2) -1.1641(3) 0.0921(18) Uani 0.555(3) 1 d PGU C 1
H27A H 0.2293 0.2363 -1.1500 0.111 Uiso 0.555(3) 1 calc PR C 1
C28Q C 0.2122(6) 0.3840(5) -1.2118(6) 0.155(4) Uani 0.555(3) 1 d PD C 1
H28A H 0.1947 0.4260 -1.1862 0.232 Uiso 0.555(3) 1 calc PR C 1
H28B H 0.2042 0.3975 -1.2587 0.232 Uiso 0.555(3) 1 calc PR C 1
H28C H 0.2743 0.3652 -1.2064 0.232 Uiso 0.555(3) 1 calc PR C 1
C15Z C -0.1999(2) 0.3094(2) -1.08878(17) 0.0531(14) Uani 0.473(2) 1 d PGD B 2
C16Z C -0.2176(3) 0.24132(19) -1.0673(2) 0.0462(13) Uani 0.473(2) 1 d PG B 2
H16E H -0.2001 0.2029 -1.0949 0.055 Uiso 0.473(2) 1 calc PR B 2
C17Z C -0.2610(4) 0.2294(2) -1.0054(2) 0.0637(16) Uani 0.473(2) 1 d PG B 2
H17C H -0.2731 0.1829 -0.9907 0.076 Uiso 0.473(2) 1 calc PR B 2
C18Z C -0.2866(3) 0.2857(3) -0.96496(19) 0.0617(15) Uani 0.473(2) 1 d PG B 2
H18B H -0.3162 0.2775 -0.9226 0.074 Uiso 0.473(2) 1 calc PR B 2
C19Z C -0.2689(3) 0.3538(3) -0.9864(2) 0.0627(16) Uani 0.473(2) 1 d PG B 2
H19C H -0.2864 0.3922 -0.9588 0.075 Uiso 0.473(2) 1 calc PR B 2
C20Z C -0.2255(3) 0.36569(19) -1.0484(2) 0.0551(15) Uani 0.473(2) 1 d PG B 2
H20E H -0.2134 0.4123 -1.0630 0.066 Uiso 0.473(2) 1 calc PR B 2
C21Z C -0.1473(6) 0.3198(5) -1.1557(3) 0.081(2) Uani 0.473(2) 1 d PD B 2
H21G H -0.1571 0.2835 -1.1847 0.122 Uiso 0.473(2) 1 calc PR B 2
H21H H -0.0843 0.3149 -1.1489 0.122 Uiso 0.473(2) 1 calc PR B 2
H21I H -0.1669 0.3674 -1.1762 0.122 Uiso 0.473(2) 1 calc PR B 2
C22Z C 0.1189(4) 0.2607(3) -1.1967(3) 0.132(3) Uani 0.445(3) 1 d PGDU C 2
C23Z C 0.0665(5) 0.2705(3) -1.2499(4) 0.136(3) Uani 0.445(3) 1 d PG C 2
H23E H 0.0494 0.2304 -1.2676 0.163 Uiso 0.445(3) 1 calc PR C 2
C24Z C 0.0391(6) 0.3390(4) -1.2772(4) 0.162(4) Uani 0.445(3) 1 d PG C 2
H24E H 0.0033 0.3457 -1.3136 0.195 Uiso 0.445(3) 1 calc PR C 2
C25Z C 0.0641(6) 0.3977(3) -1.2513(4) 0.115(2) Uani 0.445(3) 1 d PGU C 2
H25B H 0.0453 0.4445 -1.2700 0.138 Uiso 0.445(3) 1 calc PR C 2
C26Z C 0.1165(5) 0.3879(3) -1.1981(4) 0.090(2) Uani 0.445(3) 1 d PG C 2
H26B H 0.1336 0.4280 -1.1803 0.108 Uiso 0.445(3) 1 calc PR C 2
C27Z C 0.1439(5) 0.3194(3) -1.1708(3) 0.0921(18) Uani 0.445(3) 1 d PGU C 2
H27B H 0.1797 0.3127 -1.1344 0.111 Uiso 0.445(3) 1 calc PR C 2
C28Z C 0.1500(8) 0.1891(5) -1.1658(7) 0.155(4) Uani 0.445(3) 1 d PD C 2
H28D H 0.1686 0.1558 -1.2003 0.232 Uiso 0.445(3) 1 calc PR C 2
H28E H 0.1020 0.1724 -1.1366 0.232 Uiso 0.445(3) 1 calc PR C 2
H28F H 0.2000 0.1918 -1.1398 0.232 Uiso 0.445(3) 1 calc PR C 2

loop_
_atom_site_aniso_label
_atom_site_aniso_U_11
_atom_site_aniso_U_22
_atom_site_aniso_U_33
_atom_site_aniso_U_23
_atom_site_aniso_U_13
_atom_site_aniso_U_12
Mg1 0.0248(4) 0.0276(5) 0.0361(5) -0.0137(4) 0.0091(4) -0.0098(4)
Mg2 0.0342(5) 0.0224(4) 0.0282(4) -0.0064(3) 0.0103(4) -0.0102(4)
Mg3 0.0338(4) 0.0429(5) 0.0305(4) -0.0184(4) 0.0136(4) -0.0240(4)
Mg4 0.0284(4) 0.0312(5) 0.0353(5) -0.0171(4) 0.0106(4) -0.0143(4)
O1 0.0270(9) 0.0256(9) 0.0335(9) -0.0095(7) 0.0124(7) -0.0123(7)
O2 0.0390(9) 0.0320(9) 0.0280(9) -0.0108(7) 0.0122(8) -0.0218(8)
O3 0.0356(9) 0.0277(9) 0.0322(9) -0.0150(7) 0.0097(8) -0.0139(8)
O4 0.0249(9) 0.0349(10) 0.0399(10) -0.0221(8) 0.0111(8) -0.0121(8)
N1 0.0266(11) 0.0188(11) 0.0545(14) -0.0028(10) -0.0029(10) -0.0062(9)
N2 0.0391(12) 0.0243(11) 0.0254(11) -0.0050(9) 0.0078(9) -0.0109(10)
N3 0.0365(11) 0.0422(13) 0.0268(11) -0.0137(9) 0.0106(9) -0.0236(10)
N4 0.0273(11) 0.0452(13) 0.0518(13) -0.0307(11) 0.0112(10) -0.0152(10)
C1 0.0220(12) 0.0156(12) 0.0415(14) -0.0033(11) 0.0052(11) -0.0039(10)
C2 0.0231(13) 0.0178(13) 0.0585(17) -0.0063(12) 0.0037(12) -0.0070(11)
C3 0.0358(15) 0.0295(16) 0.071(2) 0.0095(14) -0.0154(15) -0.0130(13)
C4 0.0295(14) 0.0292(15) 0.0579(18) 0.0042(13) -0.0031(13) -0.0145(12)
C5 0.0232(13) 0.0259(14) 0.0382(14) -0.0012(11) 0.0038(11) -0.0052(11)
C6 0.0306(14) 0.0313(15) 0.0413(15) -0.0045(12) 0.0091(12) -0.0034(12)
C7 0.0228(14) 0.062(2) 0.0515(18) -0.0038(16) 0.0002(13) -0.0058(14)
C8 0.0277(14) 0.069(2) 0.065(2) 0.0074(17) -0.0031(15) -0.0250(15)
C9 0.0421(16) 0.0529(19) 0.072(2) 0.0171(17) -0.0129(16) -0.0289(15)
C10 0.080(2) 0.080(2) 0.130(3) 0.047(2) -0.044(2) -0.0663(18)
C11 0.110(3) 0.063(2) 0.134(3) 0.045(2) -0.056(3) -0.063(2)
C12 0.074(2) 0.0338(18) 0.122(3) 0.0304(19) -0.042(2) -0.0323(16)
C13 0.0285(14) 0.0203(14) 0.0682(19) -0.0067(13) -0.0072(14) -0.0066(12)
C14 0.0379(16) 0.0243(15) 0.069(2) -0.0086(14) -0.0166(15) 0.0014(13)
C15 0.0451(18) 0.0348(18) 0.070(2) -0.0102(16) -0.0200(16) 0.0056(15)
C16 0.057(2) 0.0264(16) 0.082(2) 0.0045(16) -0.0201(18) -0.0086(15)
C17 0.0490(18) 0.0290(16) 0.071(2) 0.0055(15) -0.0031(16) -0.0153(14)
C18 0.0375(16) 0.0162(14) 0.074(2) 0.0075(14) -0.0036(15) -0.0079(12)
C19 0.0417(18) 0.0407(18) 0.072(2) -0.0251(16) -0.0137(16) 0.0140(15)
C20 0.0371(18) 0.058(2) 0.081(2) -0.0217(19) -0.0160(17) 0.0148(17)
C21 0.055(2) 0.069(2) 0.096(3) -0.044(2) -0.022(2) 0.010(2)
C22 0.0333(15) 0.0273(16) 0.065(2) 0.0144(14) 0.0105(15) -0.0029(13)
C23 0.0511(19) 0.0375(18) 0.0519(19) 0.0093(15) 0.0152(16) 0.0035(16)
C24 0.0404(19) 0.053(2) 0.118(3) 0.037(2) 0.012(2) -0.0077(17)
C25 0.0422(14) 0.0369(14) 0.0227(12) -0.0065(11) 0.0046(11) -0.0269(12)
C26 0.0442(14) 0.0323(14) 0.0235(13) -0.0022(11) 0.0017(11) -0.0243(12)
C27 0.0528(16) 0.0461(16) 0.0249(13) 0.0034(12) -0.0067(12) -0.0339(13)
C28 0.0466(14) 0.0511(16) 0.0221(13) 0.0011(12) -0.0033(12) -0.0365(13)
C29 0.0408(14) 0.0496(16) 0.0254(13) -0.0088(12) 0.0051(11) -0.0349(12)
C30 0.0448(15) 0.0680(19) 0.0283(14) -0.0133(13) 0.0081(12) -0.0391(14)
C31 0.0536(16) 0.094(2) 0.0243(14) -0.0125(14) 0.0068(13) -0.0535(16)
C32 0.0575(16) 0.095(2) 0.0228(14) 0.0029(14) -0.0040(13) -0.0599(16)
C33 0.0563(16) 0.0626(18) 0.0286(14) 0.0076(13) -0.0113(13) -0.0463(14)
C34 0.0640(17) 0.069(2) 0.0329(15) 0.0209(14) -0.0211(14) -0.0512(15)
C35 0.0685(18) 0.0436(17) 0.0426(17) 0.0136(13) -0.0217(15) -0.0367(15)
C36 0.0628(18) 0.0371(16) 0.0337(15) 0.0041(12) -0.0073(14) -0.0275(14)
C37 0.0477(16) 0.0273(14) 0.0267(14) 0.0067(11) 0.0059(12) -0.0125(13)
C38 0.0475(17) 0.0295(15) 0.0361(15) -0.0001(12) -0.0018(13) -0.0043(14)
C39 0.064(2) 0.0400(19) 0.060(2) -0.0185(16) -0.0066(17) 0.0065(17)
C40 0.058(2) 0.047(2) 0.090(3) -0.0176(19) -0.015(2) 0.0133(18)
C41 0.063(2) 0.0340(18) 0.060(2) 0.0066(15) -0.0182(17) -0.0100(16)
C42 0.0479(17) 0.0348(16) 0.0354(15) 0.0114(13) 0.0012(13) -0.0152(14)
C43 0.0565(19) 0.0274(15) 0.0335(15) -0.0068(12) -0.0005(14) -0.0004(14)
C44 0.079(2) 0.050(2) 0.0375(17) -0.0138(15) -0.0002(17) 0.0046(19)
C45 0.059(2) 0.0388(18) 0.0498(18) -0.0042(15) -0.0073(16) -0.0052(16)
C46 0.0461(16) 0.071(2) 0.0317(15) -0.0020(14) 0.0010(13) -0.0320(15)
C47 0.108(2) 0.086(2) 0.062(2) 0.0131(18) -0.0241(19) -0.053(2)
C48 0.0541(18) 0.0407(18) 0.0533(19) -0.0012(15) 0.0073(16) -0.0183(15)
C49 0.0300(13) 0.0233(13) 0.0278(13) -0.0110(10) 0.0047(11) -0.0106(11)
C50 0.0379(14) 0.0280(14) 0.0236(12) -0.0093(10) 0.0060(11) -0.0133(12)
C51 0.0327(14) 0.0232(13) 0.0260(13) -0.0067(10) 0.0013(11) -0.0043(11)
C52 0.0325(14) 0.0203(13) 0.0228(12) -0.0024(10) 0.0026(11) -0.0022(11)
C53 0.0304(13) 0.0215(13) 0.0249(13) -0.0028(10) 0.0048(11) -0.0026(11)
C54 0.0337(14) 0.0249(14) 0.0311(14) -0.0040(11) 0.0084(12) -0.0047(12)
C55 0.0390(15) 0.0330(16) 0.0242(13) 0.0023(12) 0.0077(12) -0.0018(13)
C56 0.0445(16) 0.0371(16) 0.0215(13) -0.0072(11) 0.0011(12) -0.0034(13)
C57 0.0393(15) 0.0205(13) 0.0230(12) -0.0031(10) -0.0025(11) 0.0025(12)
C58 0.0453(16) 0.0260(14) 0.0260(13) -0.0082(11) -0.0054(12) -0.0042(13)
C59 0.0484(16) 0.0196(13) 0.0292(13) -0.0024(11) -0.0097(12) -0.0095(12)
C60 0.0413(15) 0.0284(14) 0.0260(13) -0.0039(11) -0.0005(11) -0.0142(12)
C61 0.0401(14) 0.0570(17) 0.0213(12) -0.0159(12) 0.0090(11) -0.0320(13)
C62 0.0546(16) 0.0543(17) 0.0186(12) -0.0111(12) 0.0061(12) -0.0365(14)
C63 0.0632(17) 0.0699(19) 0.0254(14) -0.0035(13) 0.0000(13) -0.0492(15)
C64 0.0640(17) 0.075(2) 0.0313(15) 0.0016(14) 0.0013(14) -0.0545(16)
C65 0.0444(15) 0.087(2) 0.0257(14) -0.0116(14) 0.0056(12) -0.0414(16)
C66 0.0478(15) 0.0597(18) 0.0197(13) -0.0137(12) 0.0087(12) -0.0335(14)
C67 0.0511(16) 0.0484(17) 0.0302(14) -0.0083(12) 0.0097(13) -0.0330(14)
C68 0.0589(18) 0.070(2) 0.0339(16) -0.0116(14) 0.0036(14) -0.0393(16)
C69 0.091(2) 0.0418(17) 0.0359(16) -0.0049(13) 0.0000(16) -0.0320(17)
C70 0.0347(14) 0.0607(18) 0.0298(14) -0.0154(13) 0.0091(12) -0.0250(14)
C71 0.0359(15) 0.075(2) 0.0434(17) -0.0191(15) 0.0137(13) -0.0239(15)
C72 0.0560(18) 0.071(2) 0.0360(16) -0.0129(15) 0.0002(14) -0.0296(17)
C73 0.0246(13) 0.0385(15) 0.0479(15) -0.0303(12) 0.0123(12) -0.0091(12)
C74 0.0228(13) 0.0533(17) 0.0580(17) -0.0366(14) 0.0125(12) -0.0148(13)
C75 0.0239(14) 0.070(2) 0.086(2) -0.0540(17) 0.0101(15) -0.0108(15)
C76 0.0240(15) 0.080(2) 0.084(2) -0.0625(17) 0.0081(14) -0.0086(15)
C77 0.0231(13) 0.0493(17) 0.0645(18) -0.0342(14) 0.0111(13) -0.0117(13)
C78 0.0227(14) 0.0604(19) 0.072(2) -0.0418(16) 0.0056(14) -0.0091(14)
C79 0.0268(16) 0.087(2) 0.100(2) -0.066(2) 0.0027(16) -0.0063(17)
C80 0.0241(16) 0.104(3) 0.131(3) -0.085(2) -0.0046(18) -0.0005(18)
C81 0.0259(17) 0.098(3) 0.122(3) -0.084(2) -0.0008(18) 0.0025(18)
C82 0.0375(19) 0.107(3) 0.133(3) -0.091(2) -0.0028(19) 0.0029(19)
C83 0.058(2) 0.097(2) 0.111(2) -0.0800(19) -0.0046(18) -0.0021(19)
C84 0.0322(17) 0.097(2) 0.115(2) -0.083(2) -0.0002(17) -0.0028(17)
C85 0.0201(13) 0.0466(16) 0.0640(18) -0.0396(14) 0.0073(12) -0.0063(12)
C86 0.0283(15) 0.0461(17) 0.075(2) -0.0398(15) 0.0019(14) -0.0054(14)
C87 0.0359(16) 0.0485(18) 0.096(2) -0.0503(17) 0.0012(16) -0.0072(15)
C88 0.0478(19) 0.066(2) 0.082(2) -0.0551(17) 0.0028(17) -0.0125(17)
C89 0.0458(18) 0.081(2) 0.066(2) -0.0540(17) 0.0108(15) -0.0195(17)
C90 0.0365(15) 0.071(2) 0.0557(17) -0.0474(15) 0.0168(13) -0.0217(15)
C91 0.0454(18) 0.0354(17) 0.087(2) -0.0332(16) -0.0070(17) -0.0087(15)
C92 0.051(2) 0.039(2) 0.105(3) -0.003(2) 0.003(2) -0.0044(17)
C93 0.066(2) 0.052(2) 0.112(3) -0.035(2) -0.026(2) 0.014(2)
C94 0.0638(19) 0.109(2) 0.0521(18) -0.0559(17) 0.0253(15) -0.0526(18)
C95 0.122(3) 0.116(3) 0.0454(19) -0.0344(19) 0.020(2) -0.080(2)
C96 0.070(2) 0.115(2) 0.079(2) -0.0527(19) 0.0202(17) -0.0469(19)
O1S 0.0330(10) 0.0385(11) 0.0359(10) -0.0108(8) 0.0068(8) -0.0165(8)
O2S 0.0432(11) 0.0252(10) 0.0282(9) 0.0042(8) 0.0128(8) -0.0032(9)
O3S 0.0466(10) 0.0625(12) 0.0383(10) -0.0274(9) 0.0221(9) -0.0357(10)
O4S 0.0357(10) 0.0358(10) 0.0391(10) -0.0122(8) 0.0021(8) -0.0180(8)
C1S 0.0363(15) 0.0408(16) 0.0346(15) -0.0070(12) 0.0047(12) -0.0123(13)
C2S 0.0507(18) 0.0409(18) 0.0561(19) -0.0059(15) 0.0014(16) -0.0115(15)
C3S 0.0336(15) 0.0374(16) 0.0454(16) -0.0113(13) 0.0039(13) -0.0090(13)
C4S 0.0310(14) 0.0304(14) 0.0394(15) -0.0114(12) 0.0065(12) -0.0112(12)
C5S 0.0408(15) 0.0297(15) 0.0320(14) 0.0053(12) 0.0098(12) -0.0069(13)
C6S 0.0417(16) 0.0332(16) 0.0368(15) 0.0029(13) 0.0150(13) -0.0031(14)
C7S 0.0440(18) 0.049(2) 0.058(2) 0.0181(16) 0.0120(16) -0.0011(16)
C8S 0.0400(19) 0.067(2) 0.071(2) 0.0412(19) 0.0116(17) 0.0080(18)
C9S 0.0520(16) 0.0713(19) 0.0316(15) -0.0169(14) 0.0126(13) -0.0431(15)
C10S 0.0475(16) 0.111(2) 0.0358(16) -0.0276(16) 0.0156(13) -0.0506(16)
C11S 0.0414(16) 0.118(2) 0.0405(16) -0.0432(16) 0.0220(13) -0.0454(16)
C12S 0.0453(16) 0.077(2) 0.0510(17) -0.0404(15) 0.0240(14) -0.0358(15)
C13S 0.0303(14) 0.0295(14) 0.0523(16) -0.0173(12) 0.0019(13) -0.0129(12)
C14S 0.0406(15) 0.0367(16) 0.0491(17) -0.0131(13) -0.0012(13) -0.0167(13)
C15S 0.0545(17) 0.0554(19) 0.0426(17) -0.0014(14) -0.0057(14) -0.0298(15)
C16S 0.0674(19) 0.0460(18) 0.0526(18) 0.0039(15) -0.0134(16) -0.0356(16)
C1Q 0.067(2) 0.0313(18) 0.125(3) -0.028(2) -0.003(2) -0.0148(17)
C2Q 0.166(5) 0.060(2) 0.108(3) -0.041(2) 0.036(3) -0.047(3)
C3Q 0.220(5) 0.065(3) 0.135(4) -0.011(3) -0.027(4) -0.063(3)
C4Q 0.154(4) 0.058(3) 0.210(5) -0.019(3) -0.071(4) -0.039(3)
C5Q 0.092(3) 0.063(3) 0.207(5) -0.055(3) 0.014(3) -0.034(2)
C6Q 0.112(3) 0.045(2) 0.115(3) -0.040(2) 0.023(3) -0.042(2)
C7Q 0.120(4) 0.072(3) 0.250(7) -0.057(4) -0.056(5) -0.014(3)
C8Q 0.066(3) 0.058(3) 0.050(3) -0.001(2) 0.000(2) -0.015(3)
C9Q 0.075(4) 0.047(3) 0.094(4) -0.006(3) -0.009(3) -0.009(3)
C10Q 0.074(4) 0.058(3) 0.085(4) -0.010(3) -0.011(3) -0.008(3)
C11Q 0.091(4) 0.089(4) 0.081(4) 0.002(3) -0.007(3) -0.045(3)
C12Q 0.147(6) 0.078(4) 0.095(5) 0.018(4) -0.024(5) -0.052(4)
C13Q 0.108(5) 0.049(3) 0.068(4) 0.002(3) -0.021(3) -0.005(3)
C14Q 0.110(5) 0.084(5) 0.105(5) -0.004(4) -0.017(4) -0.018(4)
C8R 0.066(3) 0.058(3) 0.050(3) -0.001(2) 0.000(2) -0.015(3)
C9R 0.075(4) 0.047(3) 0.094(4) -0.006(3) -0.009(3) -0.009(3)
C10R 0.074(4) 0.058(3) 0.085(4) -0.010(3) -0.011(3) -0.008(3)
C11R 0.091(4) 0.089(4) 0.081(4) 0.002(3) -0.007(3) -0.045(3)
C12R 0.147(6) 0.078(4) 0.095(5) 0.018(4) -0.024(5) -0.052(4)
C13R 0.108(5) 0.049(3) 0.068(4) 0.002(3) -0.021(3) -0.005(3)
C14R 0.110(5) 0.084(5) 0.105(5) -0.004(4) -0.017(4) -0.018(4)
C15Q 0.056(3) 0.047(3) 0.058(3) -0.004(2) -0.010(2) -0.007(2)
C16Q 0.043(3) 0.029(2) 0.067(3) -0.010(2) -0.001(2) -0.007(2)
C17Q 0.051(3) 0.063(3) 0.079(4) -0.013(3) -0.004(3) -0.008(3)
C18Q 0.050(3) 0.065(3) 0.070(3) -0.021(3) 0.011(3) -0.007(3)
C19Q 0.057(3) 0.051(3) 0.082(4) -0.016(3) 0.001(3) -0.011(3)
C20Q 0.058(3) 0.019(2) 0.089(4) -0.009(2) -0.009(3) -0.003(2)
C21Q 0.112(5) 0.067(4) 0.064(3) -0.013(3) -0.003(3) -0.006(4)
C22Q 0.121(4) 0.125(5) 0.159(5) -0.032(4) 0.033(4) -0.058(4)
C23Q 0.216(9) 0.043(4) 0.150(7) -0.002(4) 0.023(7) -0.051(5)
C24Q 0.224(10) 0.129(6) 0.153(7) -0.076(6) 0.029(7) -0.074(7)
C25Q 0.137(5) 0.102(4) 0.113(4) -0.005(4) -0.034(4) -0.031(4)
C26Q 0.086(4) 0.094(5) 0.097(5) -0.012(4) -0.005(4) -0.033(4)
C27Q 0.086(3) 0.089(3) 0.111(3) -0.069(3) 0.043(3) -0.040(3)
C28Q 0.084(5) 0.161(9) 0.220(10) -0.062(7) 0.046(6) -0.027(6)
C15Z 0.056(3) 0.047(3) 0.058(3) -0.004(2) -0.010(2) -0.007(2)
C16Z 0.043(3) 0.029(2) 0.067(3) -0.010(2) -0.001(2) -0.007(2)
C17Z 0.051(3) 0.063(3) 0.079(4) -0.013(3) -0.004(3) -0.008(3)
C18Z 0.050(3) 0.065(3) 0.070(3) -0.021(3) 0.011(3) -0.007(3)
C19Z 0.057(3) 0.051(3) 0.082(4) -0.016(3) 0.001(3) -0.011(3)
C20Z 0.058(3) 0.019(2) 0.089(4) -0.009(2) -0.009(3) -0.003(2)
C21Z 0.112(5) 0.067(4) 0.064(3) -0.013(3) -0.003(3) -0.006(4)
C22Z 0.121(4) 0.125(5) 0.159(5) -0.032(4) 0.033(4) -0.058(4)
C23Z 0.216(9) 0.043(4) 0.150(7) -0.002(4) 0.023(7) -0.051(5)
C24Z 0.224(10) 0.129(6) 0.153(7) -0.076(6) 0.029(7) -0.074(7)
C25Z 0.137(5) 0.102(4) 0.113(4) -0.005(4) -0.034(4) -0.031(4)
C26Z 0.086(4) 0.094(5) 0.097(5) -0.012(4) -0.005(4) -0.033(4)
C27Z 0.086(3) 0.089(3) 0.111(3) -0.069(3) 0.043(3) -0.040(3)
C28Z 0.084(5) 0.161(9) 0.220(10) -0.062(7) 0.046(6) -0.027(6)

loop_
_atom_type_symbol
_atom_type_description
_atom_type_scat_dispersion_real
_atom_type_scat_dispersion_imag
_atom_type_scat_source
C C 0.0033 0.0016 'International Tables Vol C Tables 4.2.6.8 and 6.1.1.4'
H H 0.0000 0.0000 'International Tables Vol C Tables 4.2.6.8 and 6.1.1.4'
N N 0.0061 0.0033 'International Tables Vol C Tables 4.2.6.8 and 6.1.1.4'
O O 0.0106 0.0060 'International Tables Vol C Tables 4.2.6.8 and 6.1.1.4'
Mg Mg 0.0486 0.0363 'International Tables Vol C Tables 4.2.6.8 and 6.1.1.4'

loop_
_geom_angle_atom_site_label_1
_geom_angle_atom_site_label_2
_geom_angle_atom_site_label_3
_geom_angle
O3 Mg1 O4 84.85(7)
O3 Mg1 N1 140.95(9)
O4 Mg1 N1 124.75(9)
O3 Mg1 O1S 93.14(8)
O4 Mg1 O1S 114.12(8)
N1 Mg1 O1S 95.79(9)
O3 Mg1 O1 77.90(7)
O4 Mg1 O1 81.43(7)
N1 Mg1 O1 81.95(8)
O1S Mg1 O1 161.57(8)
O3 Mg1 C2 124.42(8)
O4 Mg1 C2 112.09(8)
N1 Mg1 C2 26.99(9)
O1S Mg1 C2 121.87(8)
O1 Mg1 C2 55.05(7)
O3 Mg1 Mg2 39.10(5)
O4 Mg1 Mg2 87.69(6)
N1 Mg1 Mg2 110.38(7)
O1S Mg1 Mg2 127.26(6)
O1 Mg1 Mg2 39.71(5)
C2 Mg1 Mg2 87.24(6)
O3 Mg1 Mg3 46.50(5)
O4 Mg1 Mg3 38.87(5)
N1 Mg1 Mg3 158.54(8)
O1S Mg1 Mg3 104.25(6)
O1 Mg1 Mg3 81.37(5)
C2 Mg1 Mg3 133.88(7)
Mg2 Mg1 Mg3 62.90(3)
O3 Mg1 Mg4 81.60(6)
O4 Mg1 Mg4 44.91(5)
N1 Mg1 Mg4 101.38(7)
O1S Mg1 Mg4 158.55(6)
O1 Mg1 Mg4 36.74(4)
C2 Mg1 Mg4 77.25(6)
Mg2 Mg1 Mg4 57.69(3)
Mg3 Mg1 Mg4 57.39(3)
O1 Mg2 O3 84.64(8)
O1 Mg2 N2 146.03(9)
O3 Mg2 N2 120.41(9)
O1 Mg2 O2S 92.79(7)
O3 Mg2 O2S 117.32(8)
N2 Mg2 O2S 94.55(8)
O1 Mg2 O2 78.98(7)
O3 Mg2 O2 81.71(7)
N2 Mg2 O2 82.34(8)
O2S Mg2 O2 158.74(8)
O1 Mg2 C26 128.74(8)
O3 Mg2 C26 108.19(8)
N2 Mg2 C26 26.98(8)
O2S Mg2 C26 120.54(8)
O2 Mg2 C26 55.56(7)
O1 Mg2 Mg4 39.66(5)
O3 Mg2 Mg4 87.42(6)
N2 Mg2 Mg4 113.56(7)
O2S Mg2 Mg4 126.28(6)
O2 Mg2 Mg4 40.14(5)
C26 Mg2 Mg4 90.28(6)
O1 Mg2 Mg1 46.09(5)
O3 Mg2 Mg1 39.58(5)
N2 Mg2 Mg1 157.79(7)
O2S Mg2 Mg1 104.16(6)
O2 Mg2 Mg1 84.32(5)
C26 Mg2 Mg1 135.10(6)
Mg4 Mg2 Mg1 64.29(3)
O1 Mg2 Mg3 82.02(5)
O3 Mg2 Mg3 43.77(5)
N2 Mg2 Mg3 100.19(7)
O2S Mg2 Mg3 160.59(6)
O2 Mg2 Mg3 38.13(5)
C26 Mg2 Mg3 76.18(6)
Mg4 Mg2 Mg3 58.24(3)
Mg1 Mg2 Mg3 59.07(3)
N3 Mg3 O4 133.89(9)
N3 Mg3 O2 129.36(9)
O4 Mg3 O2 87.91(8)
N3 Mg3 O3S 94.90(8)
O4 Mg3 O3S 100.15(8)
O2 Mg3 O3S 105.37(8)
N3 Mg3 O3 81.85(7)
O4 Mg3 O3 78.38(7)
O2 Mg3 O3 81.00(7)
O3S Mg3 O3 173.47(8)
N3 Mg3 C50 26.96(8)
O4 Mg3 C50 118.14(8)
O2 Mg3 C50 117.57(8)
O3S Mg3 C50 121.60(8)
O3 Mg3 C50 54.90(7)
N3 Mg3 C25 106.77(9)
O4 Mg3 C25 114.66(8)
O2 Mg3 C25 27.06(7)
O3S Mg3 C25 95.63(8)
O3 Mg3 C25 90.74(7)
C50 Mg3 C25 104.94(8)
N3 Mg3 Mg4 162.63(7)
O4 Mg3 Mg4 49.41(5)
O2 Mg3 Mg4 39.38(5)
O3S Mg3 Mg4 101.19(6)
O3 Mg3 Mg4 82.76(5)
C50 Mg3 Mg4 137.14(6)
C25 Mg3 Mg4 65.41(6)
N3 Mg3 Mg1 107.80(7)
O4 Mg3 Mg1 38.97(5)
O2 Mg3 Mg1 87.59(5)
O3S Mg3 Mg1 137.53(7)
O3 Mg3 Mg1 39.89(5)
C50 Mg3 Mg1 83.95(6)
C25 Mg3 Mg1 110.71(6)
Mg4 Mg3 Mg1 63.88(3)
N3 Mg3 Mg2 104.43(7)
O4 Mg3 Mg2 83.59(5)
O2 Mg3 Mg2 43.93(5)
O3S Mg3 Mg2 149.21(7)
O3 Mg3 Mg2 37.26(5)
C50 Mg3 Mg2 81.28(6)
C25 Mg3 Mg2 56.13(5)
Mg4 Mg3 Mg2 58.21(3)
Mg1 Mg3 Mg2 58.03(3)
O2 Mg4 N4 131.77(9)
O2 Mg4 O1 85.67(7)
N4 Mg4 O1 132.62(9)
O2 Mg4 O4S 99.16(8)
N4 Mg4 O4S 95.34(9)
O1 Mg4 O4S 107.32(8)
O2 Mg4 O4 80.08(7)
N4 Mg4 O4 80.72(8)
O1 Mg4 O4 78.93(7)
O4S Mg4 O4 173.67(7)
O2 Mg4 C74 119.95(8)
N4 Mg4 C74 26.05(9)
O1 Mg4 C74 116.79(9)
O4S Mg4 C74 121.39(8)
O4 Mg4 C74 54.77(7)
O2 Mg4 Mg2 47.49(5)
N4 Mg4 Mg2 162.93(8)
O1 Mg4 Mg2 39.10(5)
O4S Mg4 Mg2 101.60(6)
O4 Mg4 Mg2 82.58(5)
C74 Mg4 Mg2 136.96(7)
O2 Mg4 Mg3 40.22(6)
N4 Mg4 Mg3 104.86(7)
O1 Mg4 Mg3 86.07(6)
O4S Mg4 Mg3 137.27(7)
O4 Mg4 Mg3 40.64(5)
C74 Mg4 Mg3 83.94(6)
Mg2 Mg4 Mg3 63.55(3)
O2 Mg4 Mg1 83.83(6)
N4 Mg4 Mg1 105.65(8)
O1 Mg4 Mg1 41.79(5)
O4S Mg4 Mg1 148.95(6)
O4 Mg4 Mg1 37.36(4)
C74 Mg4 Mg1 81.62(6)
Mg2 Mg4 Mg1 58.02(3)
Mg3 Mg4 Mg1 58.73(3)
C1 O1 Mg2 134.67(14)
C1 O1 Mg4 115.14(14)
Mg2 O1 Mg4 101.24(8)
C1 O1 Mg1 103.55(14)
Mg2 O1 Mg1 94.20(7)
Mg4 O1 Mg1 101.47(7)
C25 O2 Mg4 143.66(16)
C25 O2 Mg3 110.56(15)
Mg4 O2 Mg3 100.40(9)
C25 O2 Mg2 101.45(14)
Mg4 O2 Mg2 92.36(7)
Mg3 O2 Mg2 97.94(7)
C49 O3 Mg2 124.73(15)
C49 O3 Mg1 127.04(15)
Mg2 O3 Mg1 101.32(8)
C49 O3 Mg3 102.48(13)
Mg2 O3 Mg3 98.97(7)
Mg1 O3 Mg3 93.61(7)
C73 O4 Mg3 130.31(15)
C73 O4 Mg1 123.59(16)
Mg3 O4 Mg1 102.16(8)
C73 O4 Mg4 100.99(14)
Mg3 O4 Mg4 89.94(7)
Mg1 O4 Mg4 97.73(7)
C2 N1 C13 116.9(2)
C2 N1 Mg1 109.61(17)
C13 N1 Mg1 133.49(18)
C26 N2 C37 117.8(2)
C26 N2 Mg2 110.55(17)
C37 N2 Mg2 130.88(16)
C50 N3 C61 114.9(2)
C50 N3 Mg3 110.88(16)
C61 N3 Mg3 134.21(16)
C74 N4 C85 119.0(2)
C74 N4 Mg4 112.43(18)
C85 N4 Mg4 128.09(18)
C2 C1 O1 121.1(2)
C2 C1 C5 111.0(2)
O1 C1 C5 127.9(2)
N1 C2 C1 123.5(2)
N1 C2 C3 129.7(3)
C1 C2 C3 106.8(2)
N1 C2 Mg1 43.40(12)
C1 C2 Mg1 80.32(15)
C3 C2 Mg1 172.05(19)
C12 C3 C4 118.4(3)
C12 C3 C2 135.9(3)
C4 C3 C2 105.6(2)
C9 C4 C3 124.6(3)
C9 C4 C5 124.2(3)
C3 C4 C5 111.1(2)
C6 C5 C4 117.7(2)
C6 C5 C1 137.2(2)
C4 C5 C1 105.1(2)
C5 C6 C7 118.9(3)
C8 C7 C6 122.9(3)
C7 C8 C9 119.4(3)
C4 C9 C10 115.5(3)
C4 C9 C8 116.7(3)
C10 C9 C8 127.7(3)
C11 C10 C9 120.2(3)
C10 C11 C12 123.3(4)
C3 C12 C11 117.8(3)
C18 C13 C14 119.1(3)
C18 C13 N1 121.8(2)
C14 C13 N1 119.0(3)
C15 C14 C13 119.3(3)
C15 C14 C19 120.8(3)
C13 C14 C19 119.9(3)
C14 C15 C16 121.5(3)
C15 C16 C17 119.7(3)
C16 C17 C18 121.1(3)
C17 C18 C13 119.3(3)
C17 C18 C22 118.0(3)
C13 C18 C22 122.6(3)
C21 C19 C14 110.2(3)
C21 C19 C20 109.6(3)
C14 C19 C20 114.1(3)
C23 C22 C18 110.4(3)
C23 C22 C24 110.0(3)
C18 C22 C24 112.8(2)
C26 C25 O2 122.2(2)
C26 C25 C29 109.8(2)
O2 C25 C29 127.9(2)
C26 C25 Mg3 122.66(17)
O2 C25 Mg3 42.39(11)
C29 C25 Mg3 111.54(17)
N2 C26 C25 123.0(2)
N2 C26 C27 129.6(2)
C25 C26 C27 107.4(2)
N2 C26 Mg2 42.48(12)
C25 C26 Mg2 80.81(16)
C27 C26 Mg2 170.64(19)
C36 C27 C28 118.3(2)
C36 C27 C26 136.0(3)
C28 C27 C26 105.7(2)
C33 C28 C27 124.3(3)
C33 C28 C29 125.0(3)
C27 C28 C29 110.7(2)
C30 C29 C28 117.5(2)
C30 C29 C25 136.7(3)
C28 C29 C25 105.9(2)
C29 C30 C31 119.3(3)
C32 C31 C30 122.5(3)
C31 C32 C33 120.0(3)
C28 C33 C34 116.2(3)
C28 C33 C32 115.7(3)
C34 C33 C32 128.0(3)
C35 C34 C33 120.7(3)
C34 C35 C36 121.7(3)
C27 C36 C35 118.7(3)
C42 C37 C38 119.2(3)
C42 C37 N2 121.9(2)
C38 C37 N2 118.7(2)
C39 C38 C37 119.2(3)
C39 C38 C43 120.6(3)
C37 C38 C43 120.2(3)
C40 C39 C38 121.4(3)
C41 C40 C39 119.6(3)
C40 C41 C42 121.1(3)
C41 C42 C37 119.4(3)
C41 C42 C46 117.5(3)
C37 C42 C46 123.0(3)
C38 C43 C44 114.5(3)
C38 C43 C45 110.1(2)
C44 C43 C45 110.7(3)
C42 C46 C48 110.9(2)
C42 C46 C47 112.0(3)
C48 C46 C47 108.3(3)
C50 C49 O3 121.7(2)
C50 C49 C53 111.2(2)
O3 C49 C53 126.8(2)
C49 C50 N3 123.1(2)
C49 C50 C51 107.2(2)
N3 C50 C51 129.6(2)
C49 C50 Mg3 80.93(15)
N3 C50 Mg3 42.16(12)
C51 C50 Mg3 170.59(18)
C60 C51 C52 117.5(2)
C60 C51 C50 137.0(2)
C52 C51 C50 105.5(2)
C57 C52 C51 125.2(2)
C57 C52 C53 124.2(2)
C51 C52 C53 110.4(2)
C54 C53 C52 116.9(2)
C54 C53 C49 137.6(3)
C52 C53 C49 105.6(2)
C53 C54 C55 120.2(3)
C56 C55 C54 121.8(2)
C55 C56 C57 120.2(2)
C52 C57 C56 116.7(2)
C52 C57 C58 115.2(2)
C56 C57 C58 128.1(2)
C59 C58 C57 120.5(2)
C58 C59 C60 122.8(3)
C51 C60 C59 118.7(2)
C66 C61 C62 119.4(2)
C66 C61 N3 119.7(3)
C62 C61 N3 120.9(2)
C63 C62 C61 119.5(3)
C63 C62 C67 117.1(3)
C61 C62 C67 123.4(2)
C64 C63 C62 121.1(3)
C63 C64 C65 120.1(3)
C64 C65 C66 120.9(3)
C61 C66 C65 119.0(3)
C61 C66 C70 123.2(2)
C65 C66 C70 117.8(3)
C68 C67 C62 111.2(2)
C68 C67 C69 108.7(3)
C62 C67 C69 112.2(2)
C66 C70 C72 110.7(2)
C66 C70 C71 114.0(2)
C72 C70 C71 109.5(2)
C74 C73 O4 121.5(2)
C74 C73 C77 111.5(2)
O4 C73 C77 126.6(2)
N4 C74 C73 123.9(3)
N4 C74 C75 129.6(3)
C73 C74 C75 106.3(2)
N4 C74 Mg4 41.51(13)
C73 C74 Mg4 82.49(16)
C75 C74 Mg4 171.1(2)
C84 C75 C76 118.3(3)
C84 C75 C74 135.4(3)
C76 C75 C74 106.3(3)
C81 C76 C75 124.6(3)
C81 C76 C77 124.7(3)
C75 C76 C77 110.6(3)
C78 C77 C76 117.1(3)
C78 C77 C73 137.5(3)
C76 C77 C73 105.3(2)
C77 C78 C79 119.5(3)
C80 C79 C78 122.9(3)
C79 C80 C81 119.4(3)
C76 C81 C82 116.3(3)
C76 C81 C80 116.4(3)
C82 C81 C80 127.2(3)
C83 C82 C81 119.9(3)
C82 C83 C84 123.3(3)
C75 C84 C83 117.5(3)
C90 C85 C86 118.9(3)
C90 C85 N4 120.9(3)
C86 C85 N4 120.1(3)
C87 C86 C85 118.7(3)
C87 C86 C91 118.2(3)
C85 C86 C91 123.1(3)
C88 C87 C86 122.5(3)
C87 C88 C89 118.8(3)
C88 C89 C90 121.3(3)
C89 C90 C85 119.6(3)
C89 C90 C94 117.9(3)
C85 C90 C94 122.5(3)
C86 C91 C92 112.4(3)
C86 C91 C93 111.7(3)
C92 C91 C93 109.4(3)
C90 C94 C95 115.1(3)
C90 C94 C96 110.5(3)
C95 C94 C96 108.9(3)
C4S O1S C1S 101.96(19)
C4S O1S Mg1 127.17(15)
C1S O1S Mg1 130.36(15)
C5S O2S C8S 105.6(2)
C5S O2S Mg2 122.98(16)
C8S O2S Mg2 130.91(17)
C12S O3S C9S 108.9(2)
C12S O3S Mg3 127.80(17)
C9S O3S Mg3 123.03(17)
C16S O4S C13S 108.0(2)
C16S O4S Mg4 119.19(16)
C13S O4S Mg4 131.69(16)
O1S C1S C2S 104.1(2)
C1S C2S C3S 104.0(2)
C4S C3S C2S 103.4(2)
O1S C4S C3S 104.7(2)
O2S C5S C6S 105.2(2)
C5S C6S C7S 103.2(2)
C8S C7S C6S 105.6(3)
O2S C8S C7S 109.5(3)
O3S C9S C10S 104.9(2)
C9S C10S C11S 101.7(3)
C10S C11S C12S 103.9(3)
O3S C12S C11S 105.6(3)
O4S C13S C14S 104.3(2)
C13S C14S C15S 102.1(2)
C16S C15S C14S 103.1(2)
O4S C16S C15S 107.0(2)
C2Q C1Q C6Q 120.0
C2Q C1Q C7Q 121.2(3)
C6Q C1Q C7Q 118.8(3)
C3Q C2Q C1Q 120.0
C2Q C3Q C4Q 120.0
C3Q C4Q C5Q 120.0
C4Q C5Q C6Q 120.0
C5Q C6Q C1Q 120.0
C9Q C8Q C13Q 120.0
C9Q C8Q C14Q 120.3(4)
C13Q C8Q C14Q 119.7(4)
C10Q C9Q C8Q 120.0
C9Q C10Q C11Q 120.0
C12Q C11Q C10Q 120.0
C11Q C12Q C13Q 120.0
C12Q C13Q C8Q 120.0
C9R C8R C13R 120.0
C9R C8R C14R 118.3(6)
C13R C8R C14R 121.5(6)
C8R C9R C10R 120.0
C11R C10R C9R 120.0
C12R C11R C10R 120.0
C13R C12R C11R 120.0
C12R C13R C8R 120.0
C16Q C15Q C20Q 120.0
C16Q C15Q C21Q 120.5(4)
C20Q C15Q C21Q 119.5(4)
C15Q C16Q C17Q 120.0
C18Q C17Q C16Q 120.0
C17Q C18Q C19Q 120.0
C18Q C19Q C20Q 120.0
C19Q C20Q C15Q 120.0
C23Q C22Q C27Q 120.0
C23Q C22Q C28Q 104.0(5)
C27Q C22Q C28Q 134.3(5)
C22Q C23Q C24Q 120.0
C25Q C24Q C23Q 120.0
C24Q C25Q C26Q 120.0
C27Q C26Q C25Q 120.0
C26Q C27Q C22Q 120.0
C16Z C15Z C20Z 120.0
C16Z C15Z C21Z 118.6(4)
C20Z C15Z C21Z 121.4(4)
C17Z C16Z C15Z 120.0
C16Z C17Z C18Z 120.0
C17Z C18Z C19Z 120.0
C18Z C19Z C20Z 120.0
C19Z C20Z C15Z 120.0
C23Z C22Z C27Z 120.0
C23Z C22Z C28Z 122.3(7)
C27Z C22Z C28Z 117.7(7)
C24Z C23Z C22Z 120.0
C23Z C24Z C25Z 120.0
C24Z C25Z C26Z 120.0
C27Z C26Z C25Z 120.0
C26Z C27Z C22Z 120.0

loop_
_geom_bond_atom_site_label_1
_geom_bond_atom_site_label_2
_geom_bond_distance
Mg1 O3 2.0507(19)
Mg1 O4 2.0530(18)
Mg1 N1 2.065(2)
Mg1 O1S 2.116(2)
Mg1 O1 2.2796(19)
Mg1 C2 2.832(3)
Mg1 Mg2 3.1560(12)
Mg1 Mg3 3.1913(12)
Mg1 Mg4 3.3524(12)
Mg2 O1 2.0220(19)
Mg2 O3 2.030(2)
Mg2 N2 2.031(2)
Mg2 O2S 2.1067(19)
Mg2 O2 2.3201(18)
Mg2 C26 2.816(3)
Mg2 Mg4 3.1445(12)
Mg2 Mg3 3.3120(12)
Mg3 N3 2.046(2)
Mg3 O4 2.049(2)
Mg3 O2 2.065(2)
Mg3 O3S 2.1105(19)
Mg3 O3 2.3196(18)
Mg3 C50 2.848(3)
Mg3 C25 2.868(3)
Mg3 Mg4 3.1453(12)
Mg4 O2 2.0290(19)
Mg4 N4 2.039(2)
Mg4 O1 2.0463(18)
Mg4 O4S 2.073(2)
Mg4 O4 2.3886(19)
Mg4 C74 2.843(3)
O1 C1 1.389(3)
O2 C25 1.393(3)
O3 C49 1.406(3)
O4 C73 1.409(3)
N1 C2 1.364(3)
N1 C13 1.437(4)
N2 C26 1.364(3)
N2 C37 1.429(3)
N3 C50 1.382(3)
N3 C61 1.442(3)
N4 C74 1.351(4)
N4 C85 1.445(4)
C1 C2 1.381(4)
C1 C5 1.449(4)
C2 C3 1.499(4)
C3 C12 1.371(4)
C3 C4 1.412(4)
C4 C9 1.395(4)
C4 C5 1.424(4)
C5 C6 1.379(4)
C6 C7 1.430(4)
C7 C8 1.370(5)
C8 C9 1.432(4)
C9 C10 1.419(5)
C10 C11 1.360(6)
C11 C12 1.422(5)
C13 C18 1.414(4)
C13 C14 1.423(4)
C14 C15 1.383(4)
C14 C19 1.524(5)
C15 C16 1.381(5)
C16 C17 1.382(4)
C17 C18 1.394(4)
C18 C22 1.531(4)
C19 C21 1.525(5)
C19 C20 1.538(4)
C22 C23 1.525(5)
C22 C24 1.553(4)
C25 C26 1.388(4)
C25 C29 1.455(3)
C26 C27 1.495(4)
C27 C36 1.373(4)
C27 C28 1.415(4)
C28 C33 1.388(4)
C28 C29 1.425(4)
C29 C30 1.381(4)
C30 C31 1.419(4)
C31 C32 1.378(5)
C32 C33 1.441(4)
C33 C34 1.416(5)
C34 C35 1.375(4)
C35 C36 1.434(4)
C37 C42 1.416(4)
C37 C38 1.420(4)
C38 C39 1.392(4)
C38 C43 1.516(4)
C39 C40 1.390(5)
C40 C41 1.380(5)
C41 C42 1.401(4)
C42 C46 1.523(4)
C43 C44 1.530(4)
C43 C45 1.531(4)
C46 C48 1.531(4)
C46 C47 1.536(5)
C49 C50 1.375(3)
C49 C53 1.438(3)
C50 C51 1.496(4)
C51 C60 1.381(4)
C51 C52 1.419(3)
C52 C57 1.394(3)
C52 C53 1.430(4)
C53 C54 1.375(3)
C54 C55 1.423(4)
C55 C56 1.371(4)
C56 C57 1.419(4)
C57 C58 1.428(4)
C58 C59 1.368(4)
C59 C60 1.419(4)
C61 C66 1.412(4)
C61 C62 1.419(4)
C62 C63 1.403(4)
C62 C67 1.524(4)
C63 C64 1.374(4)
C64 C65 1.390(5)
C65 C66 1.415(4)
C66 C70 1.509(4)
C67 C68 1.521(4)
C67 C69 1.537(4)
C70 C72 1.530(4)
C70 C71 1.532(4)
C73 C74 1.387(4)
C73 C77 1.441(4)
C74 C75 1.497(4)
C75 C84 1.384(5)
C75 C76 1.412(4)
C76 C81 1.377(4)
C76 C77 1.431(4)
C77 C78 1.374(4)
C78 C79 1.414(4)
C79 C80 1.367(5)
C80 C81 1.440(5)
C81 C82 1.423(5)
C82 C83 1.361(5)
C83 C84 1.424(5)
C85 C90 1.400(4)
C85 C86 1.420(4)
C86 C87 1.399(4)
C86 C91 1.512(5)
C87 C88 1.355(5)
C88 C89 1.390(5)
C89 C90 1.397(4)
C90 C94 1.524(5)
C91 C92 1.523(5)
C91 C93 1.535(5)
C94 C95 1.531(5)
C94 C96 1.543(5)
O1S C4S 1.454(3)
O1S C1S 1.453(3)
O2S C5S 1.437(3)
O2S C8S 1.442(4)
O3S C12S 1.461(4)
O3S C9S 1.468(4)
O4S C16S 1.450(4)
O4S C13S 1.476(3)
C1S C2S 1.529(4)
C2S C3S 1.537(4)
C3S C4S 1.508(4)
C5S C6S 1.524(4)
C6S C7S 1.525(4)
C7S C8S 1.455(4)
C9S C10S 1.517(4)
C10S C11S 1.519(5)
C11S C12S 1.540(4)
C13S C14S 1.502(4)
C14S C15S 1.524(4)
C15S C16S 1.523(4)
C1Q C2Q 1.3900
C1Q C6Q 1.3900
C1Q C7Q 1.475(6)
C2Q C3Q 1.3900
C3Q C4Q 1.3900
C4Q C5Q 1.3900
C5Q C6Q 1.3900
C8Q C9Q 1.3900
C8Q C13Q 1.3900
C8Q C14Q 1.480(9)
C9Q C10Q 1.3900
C10Q C11Q 1.3900
C11Q C12Q 1.3900
C12Q C13Q 1.3900
C8R C9R 1.3900
C8R C13R 1.3900
C8R C14R 1.515(12)
C9R C10R 1.3900
C10R C11R 1.3900
C11R C12R 1.3900
C12R C13R 1.3900
C15Q C16Q 1.3900
C15Q C20Q 1.3900
C15Q C21Q 1.497(6)
C16Q C17Q 1.3900
C17Q C18Q 1.3900
C18Q C19Q 1.3900
C19Q C20Q 1.3900
C22Q C23Q 1.3900
C22Q C27Q 1.3900
C22Q C28Q 1.528(8)
C23Q C24Q 1.3900
C24Q C25Q 1.3900
C25Q C26Q 1.3900
C26Q C27Q 1.3900
C15Z C16Z 1.3900
C15Z C20Z 1.3900
C15Z C21Z 1.534(7)
C16Z C17Z 1.3900
C17Z C18Z 1.3900
C18Z C19Z 1.3900
C19Z C20Z 1.3900
C22Z C23Z 1.3900
C22Z C27Z 1.3900
C22Z C28Z 1.477(8)
C23Z C24Z 1.3900
C24Z C25Z 1.3900
C25Z C26Z 1.3900
C26Z C27Z 1.3900
